data_4501357
loop_
_publ_author_name
'Sekiya, Ryo'
'Nishikiori, Shin-ichi'

_publ_section_title
;
 Structural Extension from an Isonicotinic Acid Dimer to
 4-(4-Pyridyl)benzoic Acid (pybenH) Dimer: X-ray Crystal Structure
 Analysis and Inclusion Properties of a Hydrogen-Bonded Coordination
 Polymer [Ni(SCN)2(pybenH)2]\\infty
;
_journal_issue 12
_journal_name_full 'Crystal Growth &amp; Design'
_journal_page_first 5574
_journal_paper_doi 10.1021/cg201141k
_journal_volume 11
_journal_year 2011
_chemical_formula_moiety 'C26 H18 N4 Ni O4 S2'
_chemical_formula_sum 'C26 H18 N4 Ni O4 S2'
_chemical_formula_weight 573.27
_chemical_name_systematic
;
 ?
;
_space_group_IT_number 2
_symmetry_cell_setting triclinic
_symmetry_space_group_name_Hall '-P 1'
_symmetry_space_group_name_H-M 'P -1'
_atom_sites_solution_hydrogens geom
_atom_sites_solution_primary direct
_atom_sites_solution_secondary difmap
_audit_creation_date 2011-07-25T12:36:27-00:00
_audit_creation_method 'WinGX routine CIF_UPDATE'
_cell_angle_alpha 91.691(6)
_cell_angle_beta 46.861(6)
_cell_angle_gamma 105.439(5)
_cell_formula_units_Z 2
_cell_length_a 7.9599(9)
_cell_length_b 10.6979(11)
_cell_length_c 25.101(3)
_cell_measurement_reflns_used 9918
_cell_measurement_temperature 153(2)
_cell_measurement_theta_max 29.84
_cell_measurement_theta_min 3.04
_cell_volume 1467.6(3)
_computing_cell_refinement RAPID-AUTO
_computing_data_collection RAPID-AUTO
_computing_data_reduction RAPID-AUTO
_computing_structure_refinement 'SHELXL-97 (Sheldrick, 1997)'
_computing_structure_solution 'SHELXS-97 (Sheldrick, 1997)'
_diffrn_ambient_temperature 153(2)
_diffrn_measured_fraction_theta_full 0.989
_diffrn_measured_fraction_theta_max 0.967
_diffrn_measurement_device_type 'Rigaku Raxis Rapid'
_diffrn_measurement_method '\w scans'
_diffrn_radiation_monochromator graphite
_diffrn_radiation_probe x-ray
_diffrn_radiation_source 'sealed tube'
_diffrn_radiation_type MoK\a
_diffrn_radiation_wavelength 0.71073
_diffrn_reflns_av_R_equivalents 0.0373
_diffrn_reflns_av_unetI/netI 0.0523
_diffrn_reflns_limit_h_max 0.0373
_diffrn_reflns_limit_h_min -11
_diffrn_reflns_limit_k_max 14
_diffrn_reflns_limit_k_min -14
_diffrn_reflns_limit_l_max 24
_diffrn_reflns_limit_l_min -35
_diffrn_reflns_number 17563
_diffrn_reflns_theta_full 25
_diffrn_reflns_theta_max 29.84
_diffrn_reflns_theta_min 3.04
_exptl_absorpt_coefficient_mu 0.838
_exptl_absorpt_correction_T_max 0.9723
_exptl_absorpt_correction_T_min 0.8195
_exptl_absorpt_correction_type empirical
_exptl_absorpt_process_details 'ABSCOR (Higashi, 1995)'
_exptl_crystal_colour green
_exptl_crystal_density_diffrn 1.297
_exptl_crystal_density_method 'not measured'
_exptl_crystal_description block
_exptl_crystal_F_000 588
_exptl_crystal_size_max 0.22
_exptl_crystal_size_mid 0.15
_exptl_crystal_size_min 0.03
_refine_diff_density_max 0.597
_refine_diff_density_min -0.968
_refine_diff_density_rms 0.091
_refine_ls_extinction_method none
_refine_ls_goodness_of_fit_ref 1.028
_refine_ls_hydrogen_treatment constr
_refine_ls_matrix_type full
_refine_ls_number_parameters 371
_refine_ls_number_reflns 8148
_refine_ls_number_restraints 26
_refine_ls_restrained_S_all 1.027
_refine_ls_R_factor_all 0.074
_refine_ls_R_factor_gt 0.0469
_refine_ls_shift/su_max 0.001
_refine_ls_shift/su_mean 0.000
_refine_ls_structure_factor_coef Fsqd
_refine_ls_weighting_details 'calc w=1/[\s^2^(Fo^2^)+(0.0727P)^2^+0.0000P] where P=(Fo^2^+2Fc^2^)/3'
_refine_ls_weighting_scheme calc
_refine_ls_wR_factor_gt 0.1216
_refine_ls_wR_factor_ref 0.1288
_reflns_number_gt 5659
_reflns_number_total 8148
_reflns_threshold_expression >2sigma(I)
_cod_data_source_file cg201141k_si_002.cif
_cod_data_source_block dichloroanthracene
_cod_depositor_comments
;
The following automatic conversions were performed:

'_symmetry_cell_setting' value 'Triclinic' changed to 'triclinic'
according to /home/saulius/struct/CIF-dictionaries/cif_core.dic
dictionary named 'cif_core.dic' version 2.4.1 from
2010-06-29.

'_diffrn_radiation_probe' value 'X-ray' changed to
'x-ray' according to
/home/saulius/struct/CIF-dictionaries/cif_core.dic dictionary named
'cif_core.dic' version 2.4.1 from 2010-06-29.

Automatic conversion script
Id: cif_fix_values 1715 2011-07-08 13:25:40Z adriana 
;
_cod_database_code 4501357

loop_
_symmetry_equiv_pos_as_xyz
'x, y, z'
'-x, -y, -z'

loop_
_atom_site_label
_atom_site_type_symbol
_atom_site_fract_x
_atom_site_fract_y
_atom_site_fract_z
_atom_site_U_iso_or_equiv
_atom_site_adp_type
_atom_site_occupancy
_atom_site_symmetry_multiplicity
_atom_site_calc_flag
_atom_site_refinement_flags
_atom_site_disorder_assembly
_atom_site_disorder_group
C31 C 0.2353(5) 0.7877(4) 0.86262(16) 0.0474(8) Uani 1 1 d . . .
H31 H 0.3761 0.7974 0.8518 0.057 Uiso 1 1 calc R . .
C32 C 0.2562(5) 0.8020(4) 0.80363(16) 0.0532(10) Uani 1 1 d . . .
H32 H 0.4079 0.8198 0.7548 0.064 Uiso 1 1 calc R . .
C33 C 0.0514(5) 0.7900(3) 0.81712(14) 0.0291(5) Uani 1 1 d . A .
C34 C -0.1672(5) 0.7614(3) 0.89155(15) 0.0324(6) Uani 1 1 d . . .
H34 H -0.3107 0.7518 0.904 0.039 Uiso 1 1 calc R . .
C35 C -0.1737(5) 0.7470(3) 0.94744(14) 0.0302(6) Uani 1 1 d . . .
H35 H -0.324 0.7266 0.9968 0.036 Uiso 1 1 calc R . .
C36 C 0.0652(5) 0.8075(3) 0.75577(14) 0.0296(5) Uani 1 1 d . . .
C39 C 0.0811(5) 0.8375(3) 0.64187(15) 0.0308(6) Uani 1 1 d . . .
C42 C 0.0811(5) 0.8492(3) 0.58336(15) 0.0312(6) Uani 1 1 d . A .
N31 N 0.0231(4) 0.7606(2) 0.93465(11) 0.0258(4) Uani 1 1 d . . .
O31 O 0.2787(4) 0.8583(3) 0.51637(11) 0.0538(6) Uani 1 1 d . . .
H231 H 0.2598 0.8648 0.4884 0.081 Uiso 1 1 calc R A .
O32 O -0.1098(4) 0.8491(2) 0.60143(11) 0.0396(5) Uani 1 1 d . . .
C19 C 0.0444(5) 0.8267(3) 0.38043(14) 0.0285(5) Uani 1 1 d . . .
C1 C 0.2863(4) 0.5556(2) -0.05844(13) 0.0209(4) Uani 1 1 d . . .
C2 C -0.2877(4) 0.9419(2) 0.06102(12) 0.0206(4) Uani 1 1 d . . .
C11 C 0.0937(5) 0.6854(3) 0.11738(14) 0.0292(5) Uani 1 1 d . . .
H11 H 0.1563 0.6265 0.0861 0.035 Uiso 1 1 calc R . .
C12 C 0.1046(5) 0.6930(3) 0.17011(15) 0.0316(6) Uani 1 1 d . . .
H12 H 0.176 0.6412 0.1731 0.038 Uiso 1 1 calc R . .
C13 C 0.0084(4) 0.7785(3) 0.21874(14) 0.0263(5) Uani 1 1 d . . .
C14 C -0.0957(5) 0.8519(3) 0.21080(15) 0.0302(5) Uani 1 1 d . . .
H14 H -0.1667 0.9086 0.2427 0.036 Uiso 1 1 calc R . .
C15 C -0.0941(5) 0.8409(3) 0.15589(14) 0.0292(5) Uani 1 1 d . . .
H15 H -0.1604 0.8935 0.1508 0.035 Uiso 1 1 calc R . .
C16 C 0.0189(5) 0.7928(3) 0.27536(14) 0.0274(5) Uani 1 1 d . . .
C17 C 0.2258(5) 0.7927(3) 0.25807(15) 0.0348(6) Uani 1 1 d . . .
H17 H 0.3562 0.7813 0.2112 0.042 Uiso 1 1 calc R . .
C18 C 0.2394(5) 0.8094(3) 0.31004(15) 0.0371(7) Uani 1 1 d . . .
H18 H 0.3786 0.8092 0.2981 0.044 Uiso 1 1 calc R . .
C20 C -0.1643(5) 0.8251(3) 0.39821(15) 0.0326(6) Uani 1 1 d . . .
H20 H -0.2964 0.8345 0.4454 0.039 Uiso 1 1 calc R . .
C21 C -0.1756(5) 0.8096(3) 0.34590(15) 0.0312(6) Uani 1 1 d . . .
H21 H -0.3145 0.8103 0.3578 0.037 Uiso 1 1 calc R . .
C22 C 0.0603(5) 0.8427(3) 0.43612(14) 0.0312(6) Uani 1 1 d . . .
N1 N 0.2168(4) 0.6373(2) -0.02545(11) 0.0239(4) Uani 1 1 d . . .
N2 N -0.2126(3) 0.86937(19) 0.06671(11) 0.0214(4) Uani 1 1 d . . .
N11 N -0.0023(4) 0.75871(19) 0.10913(11) 0.0224(4) Uani 1 1 d . . .
O11 O 0.2540(4) 0.8497(2) 0.41746(12) 0.0465(6) Uani 1 1 d . . .
O12 O -0.1313(4) 0.8479(2) 0.50150(11) 0.0408(5) Uani 1 1 d . . .
H212 H -0.1049 0.8571 0.528 0.061 Uiso 1 1 calc R . .
S1 S 0.38564(11) 0.44098(6) -0.10622(4) 0.02812(14) Uani 1 1 d . . .
S2 S -0.38963(11) 1.04370(6) 0.05074(4) 0.02706(14) Uani 1 1 d . . .
Ni1 Ni 0.00659(5) 0.75581(3) 0.023206(16) 0.01976(9) Uani 1 1 d . . .
C37A C 0.255(2) 0.7914(15) 0.6862(5) 0.047(3) Uani 0.530(16) 1 d PDU A 1
H37A H 0.3764 0.7693 0.6773 0.056 Uiso 0.530(16) 1 calc PR A 1
C38A C 0.266(2) 0.8080(15) 0.6289(6) 0.049(3) Uani 0.530(16) 1 d PDU A 1
H38A H 0.3985 0.7994 0.5814 0.059 Uiso 0.530(16) 1 calc PR A 1
C40A C -0.1086(11) 0.8587(9) 0.7140(3) 0.0253(14) Uani 0.530(16) 1 d PDU A 1
H40A H -0.2293 0.8833 0.7237 0.03 Uiso 0.530(16) 1 calc PR A 1
C41A C -0.1142(13) 0.8431(9) 0.7694(4) 0.0280(15) Uani 0.530(16) 1 d PDU A 1
H41A H -0.2396 0.8566 0.8164 0.034 Uiso 0.530(16) 1 calc PR A 1
C37B C 0.2902(17) 0.8542(11) 0.6786(5) 0.033(2) Uani 0.470(16) 1 d PDU A 2
H37B H 0.4369 0.8758 0.6657 0.04 Uiso 0.470(16) 1 calc PR A 2
C38B C 0.296(2) 0.8682(13) 0.6228(6) 0.038(3) Uani 0.470(16) 1 d PDU A 2
H38B H 0.4444 0.8981 0.573 0.046 Uiso 0.470(16) 1 calc PR A 2
C40B C -0.1381(14) 0.7905(16) 0.7141(4) 0.041(3) Uani 0.470(16) 1 d PDU A 2
H40B H -0.2818 0.7682 0.7253 0.049 Uiso 0.470(16) 1 calc PR A 2
C41B C -0.1496(15) 0.7755(17) 0.7707(4) 0.048(3) Uani 0.470(16) 1 d PDU A 2
H41B H -0.3015 0.7437 0.8199 0.058 Uiso 0.470(16) 1 calc PR A 2

loop_
_atom_site_aniso_label
_atom_site_aniso_U_11
_atom_site_aniso_U_22
_atom_site_aniso_U_33
_atom_site_aniso_U_23
_atom_site_aniso_U_13
_atom_site_aniso_U_12
C31 0.0255(14) 0.098(3) 0.0248(14) -0.0152(15) -0.0176(12) 0.0285(16)
C32 0.0267(14) 0.119(3) 0.0223(14) -0.0193(17) -0.0171(13) 0.0357(18)
C33 0.0247(12) 0.0463(16) 0.0245(12) -0.0131(11) -0.0191(11) 0.0161(11)
C34 0.0217(12) 0.0536(17) 0.0267(13) -0.0125(12) -0.0189(11) 0.0124(11)
C35 0.0207(12) 0.0481(16) 0.0214(12) -0.0091(11) -0.0154(11) 0.0091(11)
C36 0.0264(13) 0.0467(16) 0.0258(13) -0.0126(11) -0.0207(11) 0.0171(11)
C39 0.0290(13) 0.0437(16) 0.0266(13) -0.0115(11) -0.0207(12) 0.0171(11)
C42 0.0286(13) 0.0450(16) 0.0267(13) -0.0144(11) -0.0207(12) 0.0166(11)
N31 0.0230(10) 0.0387(12) 0.0219(10) -0.0096(9) -0.0168(9) 0.0149(9)
O31 0.0339(11) 0.112(2) 0.0252(10) -0.0244(12) -0.0228(10) 0.0304(12)
O32 0.0344(11) 0.0692(14) 0.0298(10) -0.0156(10) -0.0254(9) 0.0260(10)
C19 0.0266(12) 0.0394(15) 0.0221(12) -0.0065(10) -0.0184(11) 0.0097(10)
C1 0.0170(10) 0.0236(11) 0.0220(11) -0.0025(9) -0.0141(10) 0.0051(8)
C2 0.0165(10) 0.0234(11) 0.0181(11) -0.0045(8) -0.0115(9) 0.0043(8)
C11 0.0356(14) 0.0377(14) 0.0288(13) -0.0158(11) -0.0253(12) 0.0216(11)
C12 0.0390(15) 0.0418(16) 0.0286(13) -0.0126(11) -0.0263(13) 0.0231(12)
C13 0.0239(12) 0.0344(14) 0.0232(12) -0.0063(10) -0.0178(11) 0.0088(10)
C14 0.0343(14) 0.0383(15) 0.0299(13) -0.0162(11) -0.0250(12) 0.0190(11)
C15 0.0361(14) 0.0368(14) 0.0312(13) -0.0145(11) -0.0274(12) 0.0202(11)
C16 0.0262(12) 0.0362(14) 0.0228(12) -0.0059(10) -0.0186(11) 0.0092(10)
C17 0.0253(13) 0.0602(18) 0.0203(12) -0.0106(12) -0.0160(11) 0.0165(12)
C18 0.0256(13) 0.066(2) 0.0255(13) -0.0122(13) -0.0198(12) 0.0166(13)
C20 0.0291(13) 0.0514(17) 0.0253(13) -0.0150(12) -0.0204(12) 0.0195(12)
C21 0.0264(13) 0.0478(16) 0.0279(13) -0.0109(11) -0.0214(12) 0.0152(11)
C22 0.0291(13) 0.0400(15) 0.0242(13) -0.0055(11) -0.0191(11) 0.0097(11)
N1 0.0212(10) 0.0263(10) 0.0273(11) -0.0089(8) -0.0177(9) 0.0097(8)
N2 0.0214(9) 0.0216(10) 0.0226(10) -0.0069(8) -0.0153(9) 0.0097(7)
N11 0.0233(10) 0.0244(10) 0.0239(10) -0.0071(8) -0.0179(9) 0.0089(8)
O11 0.0348(11) 0.0852(17) 0.0354(11) -0.0228(11) -0.0291(10) 0.0253(11)
O12 0.0362(11) 0.0722(15) 0.0256(10) -0.0167(10) -0.0243(9) 0.0240(10)
S1 0.0232(3) 0.0260(3) 0.0267(3) -0.0108(2) -0.0136(3) 0.0116(2)
S2 0.0219(3) 0.0286(3) 0.0336(3) -0.0032(3) -0.0198(3) 0.0105(2)
Ni1 0.02073(15) 0.02354(16) 0.02089(16) -0.00841(11) -0.01578(13) 0.01098(11)
C37A 0.038(5) 0.095(8) 0.028(4) -0.024(5) -0.025(4) 0.042(5)
C38A 0.043(5) 0.101(9) 0.024(4) -0.027(5) -0.025(4) 0.047(6)
C40A 0.023(3) 0.036(4) 0.026(3) -0.015(3) -0.019(2) 0.014(3)
C41A 0.019(3) 0.047(4) 0.021(2) -0.013(3) -0.015(2) 0.011(3)
C37B 0.019(3) 0.056(6) 0.022(3) -0.005(4) -0.014(3) 0.009(4)
C38B 0.023(3) 0.067(7) 0.024(3) -0.009(4) -0.017(3) 0.011(4)
C40B 0.028(3) 0.073(8) 0.028(3) -0.004(4) -0.022(3) 0.016(4)
C41B 0.019(3) 0.092(9) 0.023(3) 0.003(5) -0.013(3) 0.010(4)

loop_
_atom_type_symbol
_atom_type_description
_atom_type_scat_dispersion_real
_atom_type_scat_dispersion_imag
_atom_type_scat_source
C C 0.003 0.002 'International Tables Vol C Tables 4.2.6.8 and 6.1.1.4'
H H 0 0 'International Tables Vol C Tables 4.2.6.8 and 6.1.1.4'
N N 0.006 0.003 'International Tables Vol C Tables 4.2.6.8 and 6.1.1.4'
O O 0.011 0.006 'International Tables Vol C Tables 4.2.6.8 and 6.1.1.4'
S S 0.125 0.123 'International Tables Vol C Tables 4.2.6.8 and 6.1.1.4'
Cl Cl 0.148 0.159 'International Tables Vol C Tables 4.2.6.8 and 6.1.1.4'
Ni Ni 0.339 1.112 'International Tables Vol C Tables 4.2.6.8 and 6.1.1.4'

loop_
_geom_angle_atom_site_label_1
_geom_angle_atom_site_label_2
_geom_angle_atom_site_label_3
_geom_angle
_geom_angle_site_symmetry_1
_geom_angle_site_symmetry_3
N31 C31 C32 123.6(3) . .
C31 C32 C33 120.1(3) . .
C34 C33 C32 116.0(2) . .
C34 C33 C36 121.8(2) . .
C32 C33 C36 122.2(2) . .
C35 C34 C33 120.5(2) . .
N31 C35 C34 123.7(2) . .
C37A C36 C41A 120.4(5) . .
C37A C36 C41B 111.4(6) . .
C41A C36 C41B 28.8(5) . .
C37A C36 C37B 26.0(5) . .
C41A C36 C37B 110.6(5) . .
C41B C36 C37B 115.5(5) . .
C37A C36 C33 120.6(4) . .
C41A C36 C33 119.0(3) . .
C41B C36 C33 120.9(4) . .
C37B C36 C33 123.5(4) . .
C40B C39 C38B 121.6(6) . .
C40B C39 C38A 112.4(5) . .
C38B C39 C38A 25.3(6) . .
C40B C39 C40A 29.2(4) . .
C38B C39 C40A 112.7(6) . .
C38A C39 C40A 117.5(5) . .
C40B C39 C42 118.1(4) . .
C38B C39 C42 120.3(5) . .
C38A C39 C42 122.2(4) . .
C40A C39 C42 120.3(3) . .
O32 C42 O31 123.4(2) . .
O32 C42 C39 119.4(2) . .
O31 C42 C39 117.2(2) . .
C35 N31 C31 116.1(2) . .
C35 N31 Ni1 121.81(17) . 1_556
C31 N31 Ni1 121.92(18) . 1_556
C20 C19 C18 119.6(2) . .
C20 C19 C22 121.0(2) . .
C18 C19 C22 119.4(2) . .
N1 C1 S1 179.2(2) . .
N2 C2 S2 178.5(2) . .
N11 C11 C12 123.2(2) . .
C11 C12 C13 119.8(2) . .
C14 C13 C12 116.5(2) . .
C14 C13 C16 121.2(2) . .
C12 C13 C16 122.3(2) . .
C15 C14 C13 120.1(2) . .
N11 C15 C14 123.7(2) . .
C17 C16 C21 119.2(2) . .
C17 C16 C13 120.1(2) . .
C21 C16 C13 120.7(2) . .
C18 C17 C16 120.4(2) . .
C17 C18 C19 120.1(2) . .
C21 C20 C19 120.0(2) . .
C20 C21 C16 120.8(2) . .
O11 C22 O12 124.0(2) . .
O11 C22 C19 119.5(2) . .
O12 C22 C19 116.5(2) . .
C1 N1 Ni1 155.61(18) . .
C2 N2 Ni1 151.80(18) . .
C11 N11 C15 116.7(2) . .
C11 N11 Ni1 122.50(16) . .
C15 N11 Ni1 120.73(16) . .
C1 S1 Ni1 100.07(8) . 2_565
C2 S2 Ni1 96.78(8) . 2_575
N1 Ni1 N2 174.75(8) . .
N1 Ni1 N11 92.95(8) . .
N2 Ni1 N11 92.01(8) . .
N1 Ni1 N31 87.92(8) . 1_554
N2 Ni1 N31 87.18(8) . 1_554
N11 Ni1 N31 177.89(8) . 1_554
N1 Ni1 S2 89.31(6) . 2_575
N2 Ni1 S2 92.71(6) . 2_575
N11 Ni1 S2 86.62(6) . 2_575
N31 Ni1 S2 91.47(6) 1_554 2_575
N1 Ni1 S1 92.49(6) . 2_565
N2 Ni1 S1 85.85(6) . 2_565
N11 Ni1 S1 89.32(6) . 2_565
N31 Ni1 S1 92.57(6) 1_554 2_565
S2 Ni1 S1 175.64(3) 2_575 2_565
C36 C37A C38A 120.3(8) . .
C37A C38A C39 120.7(8) . .
C41A C40A C39 120.5(5) . .
C40A C41A C36 120.5(5) . .
C38B C37B C36 121.9(8) . .
C39 C38B C37B 119.0(9) . .
C39 C40B C41B 120.7(6) . .
C40B C41B C36 121.2(6) . .

loop_
_geom_bond_atom_site_label_1
_geom_bond_atom_site_label_2
_geom_bond_distance
_geom_bond_site_symmetry_2
C31 N31 1.342(3) .
C31 C32 1.381(4) .
C32 C33 1.388(4) .
C33 C34 1.384(4) .
C33 C36 1.481(3) .
C34 C35 1.380(3) .
C35 N31 1.331(3) .
C36 C37A 1.368(9) .
C36 C41A 1.384(7) .
C36 C41B 1.414(9) .
C36 C37B 1.430(10) .
C39 C40B 1.358(8) .
C39 C38B 1.362(11) .
C39 C38A 1.402(10) .
C39 C40A 1.425(6) .
C39 C42 1.477(3) .
C42 O32 1.254(3) .
C42 O31 1.274(3) .
N31 Ni1 2.136(2) 1_556
C19 C20 1.389(4) .
C19 C18 1.396(4) .
C19 C22 1.489(3) .
C1 N1 1.159(3) .
C1 S1 1.644(2) .
C2 N2 1.162(3) .
C2 S2 1.638(2) .
C11 N11 1.337(3) .
C11 C12 1.383(3) .
C12 C13 1.394(3) .
C13 C14 1.387(3) .
C13 C16 1.481(3) .
C14 C15 1.371(3) .
C15 N11 1.339(3) .
C16 C17 1.387(4) .
C16 C21 1.394(3) .
C17 C18 1.384(3) .
C20 C21 1.378(3) .
C22 O11 1.247(3) .
C22 O12 1.281(3) .
N1 Ni1 2.035(2) .
N2 Ni1 2.0390(19) .
N11 Ni1 2.108(2) .
S1 Ni1 2.5267(8) 2_565
S2 Ni1 2.5210(8) 2_575
Ni1 N31 2.136(2) 1_554
Ni1 S2 2.5210(8) 2_575
Ni1 S1 2.5267(8) 2_565
C37A C38A 1.392(9) .
C40A C41A 1.374(8) .
C37B C38B 1.381(10) .
C40B C41B 1.372(9) .
